data_4345355
loop_
_publ_author_name
'Ayingone Mezui, Charyle S.'
'de Oliveira, Pedro'
'Teillout, Anne-Lucie'
'Marrot, J\'er\^ome'
'Berthet, Patrick'
'Lebrini, Mounim'
'Mbomekall\'e, Isra\"el M'

_publ_section_title
;
 Synthesis, Structure, and Magnetic Electrochemical Properties of a Family
 of Tungstoarsenates Containing Just Co(II) Centers or Both Co(II) and
 Fe(III) Centers.
;
_journal_issue 4
_journal_name_full 'Inorganic chemistry'
_journal_page_first 1999
_journal_page_last 2012
_journal_paper_doi 10.1021/acs.inorgchem.6b02593
_journal_volume 56
_journal_year 2017
_chemical_formula_sum 'As4 Co4 Na16 O169 W30'
_chemical_formula_weight 9122.74
_space_group_crystal_system triclinic
_space_group_IT_number 2
_space_group_name_Hall '-P 1'
_space_group_name_H-M_alt 'P -1'
_symmetry_space_group_name_Hall '-P 1'
_symmetry_space_group_name_H-M 'P -1'
_audit_creation_method SHELXL-2014/7
_cell_angle_alpha 89.906(3)
_cell_angle_beta 78.356(2)
_cell_angle_gamma 61.451(2)
_cell_formula_units_Z 1
_cell_length_a 13.6137(7)
_cell_length_b 13.8836(8)
_cell_length_c 22.9276(13)
_cell_measurement_reflns_used 9559
_cell_measurement_temperature 200(2)
_cell_measurement_theta_max 30.00
_cell_measurement_theta_min 2.34
_cell_volume 3705.5(4)
_computing_cell_refinement 'Bruker SAINT'
_computing_data_collection 'Bruker APEX2'
_computing_data_reduction 'Bruker SAINT'
_computing_molecular_graphics 'Bruker SHELXTL'
_computing_publication_material 'Bruker SHELXTL'
_computing_structure_refinement 'SHELXL-2014/7 (Sheldrick, 2014)'
_computing_structure_solution 'SHELXS-97 (Sheldrick, 2008)'
_diffrn_ambient_temperature 200(2)
_diffrn_measured_fraction_theta_full 0.997
_diffrn_measured_fraction_theta_max 0.996
_diffrn_measurement_device_type 'Bruker APEX-II CCD'
_diffrn_measurement_method 'phi and omega scans'
_diffrn_radiation_type MoK\a
_diffrn_radiation_wavelength 0.71073
_diffrn_reflns_av_R_equivalents 0.0509
_diffrn_reflns_av_unetI/netI 0.0385
_diffrn_reflns_Laue_measured_fraction_full 0.997
_diffrn_reflns_Laue_measured_fraction_max 0.996
_diffrn_reflns_limit_h_max 19
_diffrn_reflns_limit_h_min -18
_diffrn_reflns_limit_k_max 19
_diffrn_reflns_limit_k_min -19
_diffrn_reflns_limit_l_max 32
_diffrn_reflns_limit_l_min -32
_diffrn_reflns_number 177734
_diffrn_reflns_point_group_measured_fraction_full 0.997
_diffrn_reflns_point_group_measured_fraction_max 0.996
_diffrn_reflns_theta_full 25.242
_diffrn_reflns_theta_max 30.028
_diffrn_reflns_theta_min 0.912
_diffrn_source 'fine-focus sealed tube'
_exptl_absorpt_coefficient_mu 24.673
_exptl_absorpt_correction_type multi-scan
_exptl_absorpt_process_details 'SADABS (Sheldrick, V2008/1)'
_exptl_crystal_colour pink
_exptl_crystal_density_diffrn 4.088
_exptl_crystal_description platelet
_exptl_crystal_F_000 3988
_exptl_crystal_size_max 0.300
_exptl_crystal_size_mid 0.200
_exptl_crystal_size_min 0.020
_exptl_transmission_factor_max 0.638
_exptl_transmission_factor_min 0.051
_refine_diff_density_max 5.746
_refine_diff_density_min -4.342
_refine_diff_density_rms 0.673
_refine_ls_extinction_method none
_refine_ls_goodness_of_fit_ref 1.053
_refine_ls_hydrogen_treatment undef
_refine_ls_matrix_type full
_refine_ls_number_parameters 1012
_refine_ls_number_reflns 21580
_refine_ls_number_restraints 0
_refine_ls_restrained_S_all 1.053
_refine_ls_R_factor_all 0.0477
_refine_ls_R_factor_gt 0.0432
_refine_ls_shift/su_max 0.002
_refine_ls_shift/su_mean 0.000
_refine_ls_structure_factor_coef Fsqd
_refine_ls_weighting_details 'w=1/[\s^2^(Fo^2^)+(0.0956P)^2^+37.1972P] where P=(Fo^2^+2Fc^2^)/3'
_refine_ls_weighting_scheme calc
_refine_ls_wR_factor_gt 0.1358
_refine_ls_wR_factor_ref 0.1402
_reflns_Friedel_coverage 0.000
_reflns_number_gt 19340
_reflns_number_total 21580
_reflns_threshold_expression 'I > 2\s(I)'
_cod_data_source_file ic6b02593_si_002.cif
_cod_data_source_block s569
_cod_database_code 4345355
_shelx_shelxl_version_number 2014/7
_shelx_space_group_comment
; 
The symmetry employed for this shelxl refinement is uniquely defined 
by the following loop, which should always be used as a source of 
symmetry information in preference to the above space-group names. 
They are only intended as comments. 
;
_shelx_estimated_absorpt_t_min 0.051
_shelx_estimated_absorpt_t_max 0.638
_exptl_absorpt_special_details 'Blessing, Acta Cryst. (1995) A51, 33-38'

loop_
_space_group_symop_operation_xyz
'x, y, z'
'-x, -y, -z'

loop_
_atom_site_label
_atom_site_type_symbol
_atom_site_fract_x
_atom_site_fract_y
_atom_site_fract_z
_atom_site_U_iso_or_equiv
_atom_site_adp_type
_atom_site_occupancy
_atom_site_site_symmetry_order
_atom_site_calc_flag
_atom_site_refinement_flags_posn
_atom_site_refinement_flags_occupancy
W1 W 0.77170(3) 0.72737(3) 0.43634(2) 0.01043(7) Uani 1 1 d . .
W2 W 0.69394(3) 0.98400(3) 0.39467(2) 0.01061(7) Uani 1 1 d . .
W3 W 0.96948(3) 0.81620(3) 0.40505(2) 0.01063(7) Uani 1 1 d . .
W4 W 1.16344(3) 0.57161(3) 0.29148(2) 0.00898(7) Uani 1 1 d . .
W5 W 0.96745(3) 0.48433(2) 0.32191(2) 0.00824(7) Uani 1 1 d . .
W6 W 0.66535(2) 0.66465(3) 0.31004(2) 0.00795(7) Uani 1 1 d . .
W7 W 0.58720(2) 0.91852(2) 0.26961(2) 0.00791(7) Uani 1 1 d . .
W8 W 0.79919(3) 1.02163(2) 0.23672(2) 0.00870(7) Uani 1 1 d . .
W9 W 1.07178(3) 0.85554(3) 0.24684(2) 0.00864(7) Uani 1 1 d . .
W10 W 1.14848(3) 0.74483(3) 0.08104(2) 0.00889(7) Uani 1 1 d . .
W11 W 1.24120(2) 0.46340(2) 0.12496(2) 0.00823(7) Uani 1 1 d . .
W12 W 1.04891(2) 0.37376(2) 0.15708(2) 0.00721(7) Uani 1 1 d . .
W13 W 0.74989(2) 0.55087(2) 0.14550(2) 0.00707(7) Uani 1 1 d . .
W14 W 0.67065(2) 0.80686(2) 0.10439(2) 0.00772(7) Uani 1 1 d . .
W15 W 0.87760(3) 0.90769(2) 0.07094(2) 0.00884(7) Uani 1 1 d . .
Co1 Co 0.94956(9) 0.33631(9) 0.03387(5) 0.0101(2) Uani 1 1 d . .
Co2 Co 1.13091(8) 0.42098(8) 0.00481(4) 0.00757(19) Uani 1 1 d . .
As1 As 0.87341(6) 0.75580(6) 0.28403(3) 0.00666(14) Uani 1 1 d . .
As2 As 0.95883(6) 0.63705(6) 0.10921(3) 0.00598(14) Uani 1 1 d . .
O1 O 0.7230(6) 0.6883(5) 0.5028(3) 0.0192(13) Uani 1 1 d . .
O2 O 0.6808(5) 0.7192(5) 0.3863(3) 0.0126(11) Uani 1 1 d . .
O3 O 0.8941(5) 0.5930(5) 0.3921(2) 0.0112(11) Uani 1 1 d . .
O4 O 0.6734(5) 0.8840(5) 0.4502(3) 0.0127(11) Uani 1 1 d . .
O5 O 0.8892(5) 0.7517(5) 0.4578(3) 0.0138(11) Uani 1 1 d . .
O6 O 0.8379(5) 0.8063(4) 0.3577(2) 0.0096(10) Uani 1 1 d . .
O7 O 0.5915(5) 1.1087(5) 0.4351(3) 0.0195(13) Uani 1 1 d . .
O8 O 0.7582(5) 1.0255(5) 0.3270(3) 0.0144(11) Uani 1 1 d . .
O9 O 0.6089(5) 0.9539(5) 0.3502(3) 0.0142(11) Uani 1 1 d . .
O10 O 0.8240(5) 0.9548(5) 0.4285(3) 0.0139(11) Uani 1 1 d . .
O11 O 1.0438(6) 0.8343(6) 0.4523(3) 0.0180(13) Uani 1 1 d . .
O12 O 1.0090(5) 0.8744(5) 0.3366(3) 0.0129(11) Uani 1 1 d . .
O13 O 1.0694(5) 0.6745(5) 0.3660(3) 0.0119(11) Uani 1 1 d . .
O14 O 1.2909(5) 0.5205(5) 0.3137(3) 0.0198(13) Uani 1 1 d . .
O15 O 1.2110(5) 0.4997(5) 0.2167(3) 0.0125(11) Uani 1 1 d . .
O16 O 1.1472(5) 0.7029(5) 0.2591(3) 0.0144(11) Uani 1 1 d . .
O17 O 1.1119(5) 0.4737(5) 0.3283(3) 0.0113(11) Uani 1 1 d . .
O18 O 0.9816(5) 0.6264(4) 0.2756(2) 0.0090(10) Uani 1 1 d . .
O19 O 0.9774(5) 0.3730(5) 0.3596(3) 0.0161(12) Uani 1 1 d . .
O20 O 1.0277(5) 0.4175(5) 0.2450(2) 0.0103(10) Uani 1 1 d . .
O21 O 0.8161(4) 0.5471(5) 0.3087(3) 0.0117(11) Uani 1 1 d . .
O22 O 0.5815(5) 0.6102(5) 0.3451(3) 0.0149(12) Uani 1 1 d . .
O23 O 0.6807(5) 0.6255(5) 0.2312(3) 0.0105(10) Uani 1 1 d . .
O24 O 0.5467(5) 0.8147(5) 0.3100(2) 0.0109(11) Uani 1 1 d . .
O25 O 0.7558(5) 0.7623(5) 0.2688(3) 0.0111(8) Uani 1 1 d . .
O26 O 0.4513(5) 1.0304(5) 0.2798(3) 0.0121(8) Uani 1 1 d . .
O27 O 0.6080(5) 0.8593(5) 0.1949(3) 0.0111(11) Uani 1 1 d . .
O28 O 0.6808(5) 0.9829(5) 0.2418(3) 0.0117(11) Uani 1 1 d . .
O29 O 0.7256(5) 1.1632(5) 0.2377(3) 0.0162(12) Uani 1 1 d . .
O30 O 0.8466(5) 0.9808(5) 0.1569(3) 0.0119(11) Uani 1 1 d . .
O31 O 0.9445(5) 1.0018(5) 0.2467(3) 0.0096(10) Uani 1 1 d . .
O32 O 0.9134(5) 0.8367(4) 0.2447(2) 0.0091(10) Uani 1 1 d . .
O33 O 1.1713(5) 0.8964(5) 0.2528(3) 0.0164(12) Uani 1 1 d . .
O34 O 1.1031(5) 0.8227(5) 0.1671(3) 0.0118(11) Uani 1 1 d . .
O35 O 1.2667(5) 0.7643(5) 0.0620(3) 0.0153(12) Uani 1 1 d . .
O36 O 1.1583(5) 0.6749(5) 0.0139(3) 0.0111(8) Uani 1 1 d . .
O37 O 1.0302(5) 0.8858(4) 0.0681(2) 0.0093(10) Uani 1 1 d . .
O38 O 1.2084(5) 0.6131(5) 0.1209(2) 0.0108(10) Uani 1 1 d . .
O39 O 0.9767(4) 0.7492(4) 0.1147(2) 0.0079(10) Uani 1 1 d . .
O40 O 1.3873(5) 0.3947(5) 0.1176(3) 0.0137(11) Uani 1 1 d . .
O41 O 1.2336(5) 0.4420(5) 0.0505(3) 0.0106(10) Uani 1 1 d . .
O42 O 1.2023(5) 0.3486(5) 0.1498(3) 0.0106(11) Uani 1 1 d . .
O43 O 1.0440(4) 0.5392(4) 0.1474(2) 0.0080(10) Uani 1 1 d . .
O44 O 1.0723(5) 0.2431(5) 0.1692(3) 0.0139(11) Uani 1 1 d . .
O45 O 1.0570(5) 0.3674(5) 0.0766(2) 0.0091(10) Uani 1 1 d . .
O46 O 0.8844(4) 0.4602(5) 0.1736(2) 0.0096(10) Uani 1 1 d . .
O47 O 0.6764(5) 0.4771(5) 0.1548(3) 0.0136(11) Uani 1 1 d . .
O48 O 0.8267(5) 0.5039(5) 0.0683(2) 0.0111(11) Uani 1 1 d . .
O49 O 0.6332(5) 0.6895(5) 0.1273(3) 0.0121(11) Uani 1 1 d . .
O50 O 0.8208(4) 0.6731(4) 0.1389(2) 0.0077(10) Uani 1 1 d . .
O51 O 0.5441(5) 0.9027(5) 0.0868(3) 0.0151(12) Uani 1 1 d . .
O52 O 0.7523(5) 0.7340(5) 0.0330(3) 0.0121(8) Uani 1 1 d . .
O53 O 0.7466(5) 0.8909(5) 0.1070(3) 0.0112(10) Uani 1 1 d . .
O54 O 0.8116(5) 1.0343(5) 0.0444(3) 0.0145(11) Uani 1 1 d . .
O55 O 0.9198(5) 0.8159(5) 0.0071(3) 0.0134(11) Uani 1 1 d . .
O56 O 0.9015(6) 0.2623(5) 0.1037(3) 0.0196(13) Uani 1 1 d . .
O57 O 0.9941(5) 0.5865(4) 0.0359(2) 0.0083(10) Uani 1 1 d . .
Na1 Na 1.0962(3) 0.1727(3) 0.34472(18) 0.0236(8) Uani 1 1 d . .
Na2 Na 0.5000 1.0000 0.0000 0.0293(13) Uani 1 2 d S P
Na3 Na 0.3534(3) 0.8782(3) 0.38946(18) 0.0247(8) Uani 1 1 d . .
Na4 Na 1.2159(4) 0.3417(4) 0.3927(2) 0.0395(11) Uani 1 1 d . .
Na5 Na 1.2708(6) 0.9404(6) 0.0449(3) 0.0583(15) Uani 1 1 d . .
Na6 Na 0.5481(5) 0.4071(5) 0.1402(5) 0.055(2) Uani 0.75 1 d . P
Na7 Na 1.4391(6) 0.5925(7) 0.0542(4) 0.0274(17) Uani 0.5 1 d . P
Na8 Na 1.1697(7) 0.7846(7) 0.5175(4) 0.0256(17) Uani 0.5 1 d . P
Na9 Na 1.4283(6) 0.5506(6) 0.3567(4) 0.0220(15) Uani 0.5 1 d . P
Na10 Na 1.1698(9) 0.0575(9) 0.1825(5) 0.045(3) Uani 0.5 1 d . P
Na11 Na 0.502(2) 0.331(2) 0.3181(11) 0.0583(15) Uani 0.25 1 d . P
Na12 Na 0.4272(7) 0.6406(7) 0.5145(7) 0.055(2) Uani 0.5 1 d . P
O1W O 1.2628(6) -0.0066(6) 0.3165(3) 0.0235(14) Uani 1 1 d . .
O2W O 0.4631(6) 0.7701(6) 0.4593(3) 0.0268(15) Uani 1 1 d . .
O3W O 0.7131(6) 0.2317(6) 0.1215(3) 0.0253(15) Uani 1 1 d . .
O4W O 1.1774(6) 0.1972(6) 0.4201(3) 0.0266(15) Uani 1 1 d . .
O5W O 0.1830(6) 0.9386(6) 0.4663(3) 0.0287(16) Uani 1 1 d . .
O6W O 0.3882(6) 1.0184(7) 0.4278(3) 0.0274(16) Uani 1 1 d . .
O7W O 1.0047(8) 0.1611(7) 0.2715(4) 0.0331(18) Uani 1 1 d . .
O8W O 1.4253(6) 0.7550(7) 0.2199(4) 0.0348(19) Uani 1 1 d . .
O9W O 0.5448(7) 1.1201(6) 0.1480(4) 0.0315(17) Uani 1 1 d . .
O10W O 1.2996(8) 1.0957(7) 0.0488(4) 0.0356(18) Uani 1 1 d . .
O11W O 1.0852(7) 0.5078(7) 0.4588(4) 0.0353(19) Uani 1 1 d . .
O12W O 0.5481(7) 0.6712(7) 0.0267(5) 0.0400(18) Uani 1 1 d . .
O13W O 0.3233(8) 0.7439(7) 0.3355(4) 0.0374(19) Uani 1 1 d . .
O14W O 1.2316(7) 0.2329(7) 0.2892(4) 0.039(2) Uani 1 1 d . .
O15W O 1.4456(8) 0.8651(7) -0.0268(4) 0.0389(19) Uani 1 1 d . .
O16W O 1.0814(8) 1.0448(7) 0.1064(4) 0.038(2) Uani 1 1 d . .
O17W O 0.4071(7) 0.5894(8) 0.1644(5) 0.049(3) Uani 1 1 d . .
O18W O 1.0045(9) 0.0792(9) 0.4039(4) 0.048(2) Uani 1 1 d . .
O19W O 0.8382(10) 0.3938(11) 0.4686(4) 0.057(3) Uani 1 1 d . .
O20W O 0.4666(8) 0.3078(8) 0.2295(5) 0.052(3) Uani 1 1 d . .
O21W O 0.3337(8) 1.1212(8) 0.1636(4) 0.049(2) Uani 1 1 d . .
O22W O 1.4178(9) 0.2390(12) 0.3560(5) 0.071(4) Uani 1 1 d . .
O23W O 0.5628(9) 0.4356(9) 0.2690(4) 0.052(2) Uani 1 1 d . .
O24W O 0.6014(9) 0.4336(9) 0.0373(5) 0.069(3) Uani 1 1 d . .
O25W O 1.3232(10) 0.9146(13) 0.1415(5) 0.077(4) Uani 1 1 d . .
O26W O 0.6176(18) 0.5132(18) 0.4586(9) 0.052(2) Uani 0.5 1 d . P
O27W O 1.2696(13) 0.7614(12) 0.6021(7) 0.027(3) Uani 0.5 1 d . P
O28W O 1.3499(17) 0.6455(16) 0.4541(9) 0.049(2) Uani 0.5 1 d . P
O29W O 1.4693(18) 0.3856(19) 0.4153(9) 0.069(3) Uani 0.5 1 d . P
O30W O 0.7843(15) 0.3460(14) 0.2986(9) 0.0400(18) Uani 0.5 1 d . P

loop_
_atom_site_aniso_label
_atom_site_aniso_U_11
_atom_site_aniso_U_22
_atom_site_aniso_U_33
_atom_site_aniso_U_23
_atom_site_aniso_U_13
_atom_site_aniso_U_12
W1 0.01342(14) 0.01214(15) 0.00529(14) -0.00004(11) -0.00180(11) -0.00601(11)
W2 0.01220(14) 0.01036(14) 0.00699(14) -0.00173(11) -0.00208(11) -0.00376(11)
W3 0.01294(14) 0.01179(15) 0.00741(14) -0.00047(11) -0.00304(11) -0.00596(11)
W4 0.00917(13) 0.00881(14) 0.00850(14) 0.00047(11) -0.00350(11) -0.00345(11)
W5 0.01034(13) 0.00797(14) 0.00549(14) 0.00103(11) -0.00193(10) -0.00370(11)
W6 0.00878(13) 0.00966(14) 0.00509(14) 0.00001(10) -0.00066(10) -0.00459(11)
W7 0.00738(13) 0.00877(14) 0.00562(14) -0.00074(10) -0.00085(10) -0.00264(11)
W8 0.01017(13) 0.00743(14) 0.00808(14) 0.00019(11) -0.00226(11) -0.00389(11)
W9 0.00968(13) 0.00881(14) 0.00848(14) 0.00020(11) -0.00246(11) -0.00518(11)
W10 0.00991(13) 0.00926(14) 0.00804(14) 0.00009(11) -0.00065(11) -0.00562(11)
W11 0.00714(13) 0.00845(14) 0.00858(14) -0.00001(11) -0.00170(10) -0.00342(11)
W12 0.00882(13) 0.00734(14) 0.00536(14) 0.00060(10) -0.00158(10) -0.00385(11)
W13 0.00762(13) 0.00803(14) 0.00525(14) -0.00033(10) -0.00060(10) -0.00390(10)
W14 0.00799(13) 0.00758(14) 0.00570(14) 0.00010(10) -0.00198(10) -0.00216(10)
W15 0.01147(13) 0.00720(14) 0.00732(14) 0.00098(11) -0.00232(11) -0.00406(11)
Co1 0.0124(5) 0.0097(5) 0.0081(5) -0.0007(4) -0.0006(4) -0.0058(4)
Co2 0.0089(4) 0.0076(5) 0.0050(5) 0.0000(4) -0.0008(4) -0.0034(4)
As1 0.0077(3) 0.0068(3) 0.0050(3) -0.0007(3) -0.0017(3) -0.0031(3)
As2 0.0068(3) 0.0061(3) 0.0049(3) 0.0000(3) -0.0013(3) -0.0030(3)
O1 0.024(3) 0.023(3) 0.011(3) 0.003(2) -0.004(2) -0.013(3)
O2 0.016(3) 0.012(3) 0.010(3) 0.005(2) -0.006(2) -0.005(2)
O3 0.014(2) 0.010(3) 0.006(2) -0.003(2) -0.003(2) -0.002(2)
O4 0.017(3) 0.012(3) 0.005(2) 0.000(2) -0.001(2) -0.005(2)
O5 0.018(3) 0.021(3) 0.006(3) 0.000(2) -0.003(2) -0.012(2)
O6 0.011(2) 0.007(2) 0.008(3) -0.0021(19) -0.002(2) -0.0016(19)
O7 0.020(3) 0.017(3) 0.016(3) -0.002(2) -0.004(2) -0.004(2)
O8 0.017(3) 0.016(3) 0.011(3) 0.003(2) -0.002(2) -0.009(2)
O9 0.014(3) 0.014(3) 0.015(3) 0.005(2) -0.006(2) -0.007(2)
O10 0.017(3) 0.011(3) 0.017(3) -0.002(2) -0.007(2) -0.008(2)
O11 0.023(3) 0.024(3) 0.011(3) 0.003(2) -0.007(2) -0.013(3)
O12 0.017(3) 0.013(3) 0.011(3) 0.008(2) -0.005(2) -0.008(2)
O13 0.012(2) 0.015(3) 0.007(3) -0.004(2) -0.001(2) -0.005(2)
O14 0.016(3) 0.022(3) 0.021(3) 0.002(3) -0.008(2) -0.007(2)
O15 0.016(3) 0.014(3) 0.010(3) 0.003(2) -0.004(2) -0.009(2)
O16 0.016(3) 0.012(3) 0.014(3) 0.002(2) -0.004(2) -0.007(2)
O17 0.011(2) 0.011(3) 0.011(3) 0.001(2) -0.004(2) -0.004(2)
O18 0.009(2) 0.007(2) 0.006(2) -0.0013(19) -0.0014(19) -0.0007(19)
O19 0.019(3) 0.013(3) 0.015(3) 0.004(2) -0.004(2) -0.005(2)
O20 0.012(2) 0.013(3) 0.005(2) 0.005(2) -0.0007(19) -0.006(2)
O21 0.007(2) 0.013(3) 0.012(3) 0.002(2) -0.004(2) -0.002(2)
O22 0.015(3) 0.018(3) 0.012(3) 0.004(2) 0.000(2) -0.009(2)
O23 0.010(2) 0.011(3) 0.009(3) 0.000(2) -0.001(2) -0.005(2)
O24 0.011(2) 0.011(3) 0.008(3) 0.003(2) -0.001(2) -0.003(2)
O25 0.0103(17) 0.0135(19) 0.0107(19) 0.0007(15) -0.0051(14) -0.0056(15)
O26 0.0130(18) 0.0127(19) 0.0076(18) 0.0005(15) -0.0014(14) -0.0044(15)
O27 0.012(2) 0.012(3) 0.008(3) -0.002(2) -0.001(2) -0.006(2)
O28 0.011(2) 0.014(3) 0.010(3) 0.002(2) -0.003(2) -0.006(2)
O29 0.018(3) 0.009(3) 0.018(3) 0.003(2) -0.007(2) -0.003(2)
O30 0.014(3) 0.016(3) 0.008(3) 0.003(2) 0.000(2) -0.009(2)
O31 0.011(2) 0.010(3) 0.011(3) 0.003(2) -0.008(2) -0.006(2)
O32 0.011(2) 0.009(2) 0.009(3) 0.001(2) -0.002(2) -0.006(2)
O33 0.014(3) 0.017(3) 0.020(3) -0.003(2) -0.006(2) -0.008(2)
O34 0.012(2) 0.013(3) 0.011(3) 0.004(2) 0.000(2) -0.008(2)
O35 0.016(3) 0.016(3) 0.014(3) -0.002(2) 0.002(2) -0.010(2)
O36 0.0103(17) 0.0135(19) 0.0107(19) 0.0007(15) -0.0051(14) -0.0056(15)
O37 0.013(2) 0.009(2) 0.008(3) 0.000(2) -0.002(2) -0.007(2)
O38 0.014(2) 0.012(3) 0.007(3) 0.002(2) -0.004(2) -0.007(2)
O39 0.010(2) 0.009(2) 0.006(2) 0.0006(19) -0.0013(19) -0.0064(19)
O40 0.008(2) 0.016(3) 0.014(3) -0.003(2) -0.001(2) -0.004(2)
O41 0.012(2) 0.011(3) 0.006(2) -0.003(2) 0.000(2) -0.005(2)
O42 0.008(2) 0.010(3) 0.014(3) 0.001(2) -0.002(2) -0.004(2)
O43 0.008(2) 0.006(2) 0.007(2) -0.0008(19) -0.0009(19) -0.0013(18)
O44 0.020(3) 0.010(3) 0.009(3) -0.001(2) -0.003(2) -0.006(2)
O45 0.011(2) 0.011(3) 0.006(2) -0.002(2) -0.0016(19) -0.005(2)
O46 0.009(2) 0.011(3) 0.008(2) 0.000(2) -0.0023(19) -0.004(2)
O47 0.012(2) 0.015(3) 0.014(3) -0.001(2) -0.003(2) -0.007(2)
O48 0.014(3) 0.014(3) 0.005(2) -0.001(2) 0.001(2) -0.008(2)
O49 0.010(2) 0.011(3) 0.015(3) 0.000(2) -0.001(2) -0.005(2)
O50 0.011(2) 0.007(2) 0.008(2) 0.0034(19) -0.0026(19) -0.0061(19)
O51 0.016(3) 0.018(3) 0.011(3) 0.003(2) -0.005(2) -0.007(2)
O52 0.0130(18) 0.0127(19) 0.0076(18) 0.0005(15) -0.0014(14) -0.0044(15)
O53 0.013(2) 0.010(2) 0.010(3) 0.002(2) -0.002(2) -0.005(2)
O54 0.018(3) 0.011(3) 0.016(3) 0.003(2) -0.007(2) -0.007(2)
O55 0.017(3) 0.012(3) 0.013(3) -0.003(2) -0.004(2) -0.008(2)
O56 0.023(3) 0.015(3) 0.027(4) 0.005(3) -0.009(3) -0.013(3)
O57 0.012(2) 0.009(2) 0.005(2) 0.0025(19) -0.0056(19) -0.005(2)
Na1 0.0231(18) 0.0197(18) 0.024(2) -0.0007(15) -0.0063(15) -0.0074(15)
Na2 0.037(3) 0.030(3) 0.025(3) 0.015(2) -0.013(3) -0.017(3)
Na3 0.0253(19) 0.029(2) 0.0185(19) -0.0017(16) -0.0053(15) -0.0117(16)
Na4 0.031(2) 0.039(3) 0.045(3) 0.023(2) -0.012(2) -0.013(2)
Na5 0.076(4) 0.071(4) 0.041(3) 0.009(3) -0.010(3) -0.048(4)
Na6 0.012(2) 0.017(2) 0.134(6) 0.001(3) -0.014(3) -0.0051(17)
Na7 0.017(3) 0.023(4) 0.039(5) 0.005(3) -0.011(3) -0.004(3)
Na8 0.022(4) 0.022(4) 0.029(4) -0.004(3) 0.003(3) -0.011(3)
Na9 0.019(3) 0.022(4) 0.025(4) 0.000(3) -0.005(3) -0.011(3)
Na10 0.031(5) 0.038(5) 0.054(7) 0.011(5) -0.006(5) -0.007(4)
Na11 0.076(4) 0.071(4) 0.041(3) 0.009(3) -0.010(3) -0.048(4)
Na12 0.012(2) 0.017(2) 0.134(6) 0.001(3) -0.014(3) -0.0051(17)
O1W 0.024(3) 0.019(3) 0.031(4) -0.001(3) -0.008(3) -0.013(3)
O2W 0.027(3) 0.031(4) 0.018(3) -0.004(3) -0.002(3) -0.012(3)
O3W 0.022(3) 0.018(3) 0.036(4) 0.003(3) -0.005(3) -0.010(3)
O4W 0.032(4) 0.038(4) 0.012(3) 0.001(3) -0.009(3) -0.018(3)
O5W 0.030(4) 0.035(4) 0.021(4) -0.010(3) 0.010(3) -0.022(3)
O6W 0.024(3) 0.044(4) 0.016(3) 0.002(3) -0.002(3) -0.019(3)
O7W 0.050(5) 0.038(4) 0.028(4) 0.005(3) -0.005(4) -0.036(4)
O8W 0.019(3) 0.033(4) 0.048(5) -0.007(4) -0.001(3) -0.012(3)
O9W 0.036(4) 0.025(4) 0.032(4) 0.006(3) -0.011(3) -0.014(3)
O10W 0.044(5) 0.030(4) 0.029(4) 0.007(3) -0.011(4) -0.014(4)
O11W 0.030(4) 0.039(5) 0.028(4) 0.002(3) -0.015(3) -0.006(3)
O12W 0.035(4) 0.028(4) 0.064(6) 0.009(4) -0.023(4) -0.016(3)
O13W 0.052(5) 0.043(5) 0.027(4) 0.007(4) -0.016(4) -0.028(4)
O14W 0.029(4) 0.026(4) 0.041(5) 0.006(3) 0.004(3) -0.002(3)
O15W 0.057(5) 0.029(4) 0.031(4) 0.003(3) -0.010(4) -0.021(4)
O16W 0.045(5) 0.028(4) 0.046(5) 0.001(4) -0.007(4) -0.023(4)
O17W 0.024(4) 0.048(5) 0.069(7) -0.034(5) 0.006(4) -0.018(4)
O18W 0.047(5) 0.068(7) 0.040(5) 0.021(5) -0.008(4) -0.037(5)
O19W 0.066(7) 0.102(9) 0.033(5) 0.015(5) -0.013(5) -0.064(7)
O20W 0.037(5) 0.048(6) 0.044(6) -0.008(4) -0.013(4) 0.001(4)
O21W 0.042(4) 0.044(5) 0.038(5) 0.006(4) -0.003(4) -0.004(4)
O22W 0.038(6) 0.108(10) 0.042(6) -0.005(6) 0.000(5) -0.019(6)
O23W 0.058(6) 0.062(6) 0.040(5) 0.019(4) -0.002(4) -0.035(5)
O24W 0.047(5) 0.070(6) 0.039(5) -0.032(4) -0.026(4) 0.016(4)
O25W 0.047(6) 0.145(13) 0.061(7) 0.058(8) -0.026(6) -0.059(8)
O26W 0.058(6) 0.062(6) 0.040(5) 0.019(4) -0.002(4) -0.035(5)
O27W 0.027(7) 0.024(7) 0.036(8) 0.001(6) -0.006(6) -0.017(6)
O28W 0.042(4) 0.044(5) 0.038(5) 0.006(4) -0.003(4) -0.004(4)
O29W 0.047(5) 0.070(6) 0.039(5) -0.032(4) -0.026(4) 0.016(4)
O30W 0.035(4) 0.028(4) 0.064(6) 0.009(4) -0.023(4) -0.016(3)

loop_
_atom_type_symbol
_atom_type_description
_atom_type_scat_dispersion_real
_atom_type_scat_dispersion_imag
_atom_type_scat_source
O O 0.0106 0.0060 'International Tables Vol C Tables 4.2.6.8 and 6.1.1.4'
Co Co 0.3494 0.9721 'International Tables Vol C Tables 4.2.6.8 and 6.1.1.4'
As As 0.0499 2.0058 'International Tables Vol C Tables 4.2.6.8 and 6.1.1.4'
W W -0.8490 6.8722 'International Tables Vol C Tables 4.2.6.8 and 6.1.1.4'
Na Na 0.0362 0.0249 'International Tables Vol C Tables 4.2.6.8 and 6.1.1.4'

loop_
_geom_angle_atom_site_label_1
_geom_angle_atom_site_label_2
_geom_angle_atom_site_label_3
_geom_angle
_geom_angle_site_symmetry_1
_geom_angle_site_symmetry_3
O1 W1 O2 103.0(3) . .
O1 W1 O3 104.7(3) . .
O2 W1 O3 86.9(2) . .
O1 W1 O4 100.4(3) . .
O2 W1 O4 89.1(2) . .
O3 W1 O4 154.8(2) . .
O1 W1 O5 100.2(3) . .
O2 W1 O5 156.8(2) . .
O3 W1 O5 86.7(3) . .
O4 W1 O5 87.4(3) . .
O1 W1 O6 169.1(3) . .
O2 W1 O6 85.2(2) . .
O3 W1 O6 82.7(2) . .
O4 W1 O6 72.2(2) . .
O5 W1 O6 71.9(2) . .
O7 W2 O8 103.1(3) . .
O7 W2 O9 102.0(3) . .
O8 W2 O9 89.7(3) . .
O7 W2 O10 100.3(3) . .
O8 W2 O10 89.8(3) . .
O9 W2 O10 157.2(3) . .
O7 W2 O4 99.3(3) . .
O8 W2 O4 157.5(2) . .
O9 W2 O4 87.0(3) . .
O10 W2 O4 84.9(3) . .
O7 W2 O6 169.2(3) . .
O8 W2 O6 85.2(2) . .
O9 W2 O6 84.7(2) . .
O10 W2 O6 72.6(2) . .
O4 W2 O6 72.3(2) . .
O11 W3 O12 102.7(3) . .
O11 W3 O13 103.8(3) . .
O12 W3 O13 89.3(3) . .
O11 W3 O10 99.6(3) . .
O12 W3 O10 89.1(3) . .
O13 W3 O10 156.3(2) . .
O11 W3 O5 99.9(3) . .
O12 W3 O5 157.4(3) . .
O13 W3 O5 87.4(3) . .
O10 W3 O5 85.0(3) . .
O11 W3 O6 168.5(3) . .
O12 W3 O6 85.4(2) . .
O13 W3 O6 84.3(2) . .
O10 W3 O6 71.9(2) . .
O5 W3 O6 72.0(2) . .
O14 W4 O15 101.5(3) . .
O14 W4 O16 103.3(3) . .
O15 W4 O16 90.8(3) . .
O14 W4 O17 98.5(3) . .
O15 W4 O17 94.5(2) . .
O16 W4 O17 156.1(2) . .
O14 W4 O13 94.7(3) . .
O15 W4 O13 163.6(2) . .
O16 W4 O13 82.9(3) . .
O17 W4 O13 85.7(2) . .
O14 W4 O18 169.8(3) . .
O15 W4 O18 83.4(2) . .
O16 W4 O18 85.4(2) . .
O17 W4 O18 72.1(2) . .
O13 W4 O18 81.1(2) . .
O19 W5 O20 100.0(3) . .
O19 W5 O21 101.8(3) . .
O20 W5 O21 90.5(2) . .
O19 W5 O17 98.5(3) . .
O20 W5 O17 91.8(2) . .
O21 W5 O17 158.9(2) . .
O19 W5 O3 96.4(3) . .
O20 W5 O3 163.5(2) . .
O21 W5 O3 84.2(2) . .
O17 W5 O3 87.8(2) . .
O19 W5 O18 170.8(2) . .
O20 W5 O18 81.3(2) . .
O21 W5 O18 87.3(2) . .
O17 W5 O18 72.3(2) . .
O3 W5 O18 82.9(2) . .
O19 W5 Na4 63.0(2) . .
O20 W5 Na4 102.42(19) . .
O21 W5 Na4 161.30(19) . .
O17 W5 Na4 35.91(19) . .
O3 W5 Na4 86.80(19) . .
O18 W5 Na4 107.82(16) . .
O22 W6 O23 101.1(3) . .
O22 W6 O21 101.3(3) . .
O23 W6 O21 91.1(2) . .
O22 W6 O24 99.4(3) . .
O23 W6 O24 94.2(2) . .
O21 W6 O24 157.2(2) . .
O22 W6 O2 94.4(3) . .
O23 W6 O2 164.3(2) . .
O21 W6 O2 83.4(2) . .
O24 W6 O2 85.6(2) . .
O22 W6 O25 171.8(2) . .
O23 W6 O25 82.5(2) . .
O21 W6 O25 85.9(2) . .
O24 W6 O25 72.9(2) . .
O2 W6 O25 82.4(2) . .
O26 W7 O27 101.4(3) . .
O26 W7 O28 101.8(3) . .
O27 W7 O28 92.4(2) . .
O26 W7 O24 98.7(3) . .
O27 W7 O24 94.7(2) . .
O28 W7 O24 156.5(2) . .
O26 W7 O9 93.9(3) . .
O27 W7 O9 164.6(2) . .
O28 W7 O9 82.4(2) . .
O24 W7 O9 84.8(2) . .
O26 W7 O25 171.3(2) . .
O27 W7 O25 83.3(2) . .
O28 W7 O25 85.2(2) . .
O24 W7 O25 73.5(2) . .
O9 W7 O25 81.8(2) . .
O29 W8 O30 100.3(3) . .
O29 W8 O28 102.7(3) . .
O30 W8 O28 91.1(2) . .
O29 W8 O31 99.8(3) . .
O30 W8 O31 95.1(2) . .
O28 W8 O31 155.2(2) . .
O29 W8 O8 94.2(3) . .
O30 W8 O8 165.1(2) . .
O28 W8 O8 82.1(2) . .
O31 W8 O8 85.9(2) . .
O29 W8 O32 171.2(3) . .
O30 W8 O32 84.9(2) . .
O28 W8 O32 84.1(2) . .
O31 W8 O32 72.5(2) . .
O8 W8 O32 81.2(2) . .
O33 W9 O34 101.1(3) . .
O33 W9 O16 103.3(3) . .
O34 W9 O16 91.9(3) . .
O33 W9 O31 96.8(3) . .
O34 W9 O31 93.8(2) . .
O16 W9 O31 157.5(2) . .
O33 W9 O12 94.1(3) . .
O34 W9 O12 164.6(2) . .
O16 W9 O12 82.4(2) . .
O31 W9 O12 86.4(2) . .
O33 W9 O32 168.8(2) . .
O34 W9 O32 83.1(2) . .
O16 W9 O32 86.7(2) . .
O31 W9 O32 72.4(2) . .
O12 W9 O32 82.3(2) . .
O35 W10 O36 101.6(3) . .
O35 W10 O37 100.3(3) . .
O36 W10 O37 95.0(2) . .
O35 W10 O38 101.3(3) . .
O36 W10 O38 94.1(3) . .
O37 W10 O38 154.3(2) . .
O35 W10 O34 91.8(2) . .
O36 W10 O34 166.5(2) . .
O37 W10 O34 82.6(2) . .
O38 W10 O34 83.0(2) . .
O35 W10 O39 170.1(2) . .
O36 W10 O39 86.1(2) . .
O37 W10 O39 72.6(2) . .
O38 W10 O39 84.2(2) . .
O34 W10 O39 80.6(2) . .
O35 W10 Na7 41.4(2) . .
O36 W10 Na7 86.9(2) . .
O37 W10 Na7 140.6(2) . .
O38 W10 Na7 63.9(2) . .
O34 W10 Na7 103.4(2) . .
O39 W10 Na7 146.7(2) . .
O40 W11 O41 100.5(3) . .
O40 W11 O38 102.3(3) . .
O41 W11 O38 95.2(3) . .
O40 W11 O42 101.3(3) . .
O41 W11 O42 91.9(3) . .
O38 W11 O42 153.7(2) . .
O40 W11 O15 92.1(3) . .
O41 W11 O15 167.1(2) . .
O38 W11 O15 85.0(2) . .
O42 W11 O15 82.6(2) . .
O40 W11 O43 170.8(2) . .
O41 W11 O43 85.4(2) . .
O38 W11 O43 84.1(2) . .
O42 W11 O43 71.2(2) . .
O15 W11 O43 81.8(2) . .
O44 W12 O45 99.8(3) . .
O44 W12 O42 98.8(3) . .
O45 W12 O42 95.2(2) . .
O44 W12 O46 103.4(3) . .
O45 W12 O46 90.9(2) . .
O42 W12 O46 155.6(2) . .
O44 W12 O20 93.0(3) . .
O45 W12 O20 167.0(2) . .
O42 W12 O20 84.6(2) . .
O46 W12 O20 84.2(2) . .
O44 W12 O43 170.5(2) . .
O45 W12 O43 85.4(2) . .
O42 W12 O43 72.6(2) . .
O46 W12 O43 84.5(2) . .
O20 W12 O43 82.2(2) . .
O47 W13 O48 100.2(3) . .
O47 W13 O46 103.2(3) . .
O48 W13 O46 92.0(2) . .
O47 W13 O49 100.3(3) . .
O48 W13 O49 94.0(3) . .
O46 W13 O49 154.3(2) . .
O47 W13 O23 92.8(2) . .
O48 W13 O23 167.0(2) . .
O46 W13 O23 85.4(2) . .
O49 W13 O23 83.2(2) . .
O47 W13 O50 171.1(2) . .
O48 W13 O50 85.4(2) . .
O46 W13 O50 83.3(2) . .
O49 W13 O50 72.3(2) . .
O23 W13 O50 81.6(2) . .
O51 W14 O52 101.0(3) . .
O51 W14 O53 101.6(3) . .
O52 W14 O53 95.8(3) . .
O51 W14 O49 100.5(3) . .
O52 W14 O49 91.7(3) . .
O53 W14 O49 154.7(2) . .
O51 W14 O27 93.0(3) . .
O52 W14 O27 165.7(2) . .
O53 W14 O27 84.1(2) . .
O49 W14 O27 82.7(2) . .
O51 W14 O50 171.0(2) . .
O52 W14 O50 84.6(2) . .
O53 W14 O50 84.6(2) . .
O49 W14 O50 72.1(2) . .
O27 W14 O50 81.1(2) . .
O54 W15 O55 102.3(3) . .
O54 W15 O53 101.0(3) . .
O55 W15 O53 95.0(3) . .
O54 W15 O37 102.6(3) . .
O55 W15 O37 94.9(2) . .
O53 W15 O37 151.7(2) . .
O54 W15 O30 92.0(3) . .
O55 W15 O30 165.7(3) . .
O53 W15 O30 82.2(2) . .
O37 W15 O30 81.7(2) . .
O54 W15 O39 171.7(2) . .
O55 W15 O39 84.3(2) . .
O53 W15 O39 83.3(2) . .
O37 W15 O39 71.5(2) . .
O30 W15 O39 81.5(2) . .
O54 W15 Na5 34.5(2) . 2_775
O55 W15 Na5 70.7(2) . 2_775
O53 W15 Na5 90.3(2) . 2_775
O37 W15 Na5 118.00(19) . 2_775
O30 W15 Na5 123.20(19) . 2_775
O39 W15 Na5 153.50(17) . 2_775
O55 Co1 O36 90.2(2) 2_765 2_765
O55 Co1 O56 90.2(3) 2_765 .
O36 Co1 O56 92.6(2) 2_765 .
O55 Co1 O45 93.6(2) 2_765 .
O36 Co1 O45 172.0(2) 2_765 .
O56 Co1 O45 94.5(2) . .
O55 Co1 O57 89.7(2) 2_765 2_765
O36 Co1 O57 90.6(2) 2_765 2_765
O56 Co1 O57 176.8(2) . 2_765
O45 Co1 O57 82.3(2) . 2_765
O55 Co1 O48 171.9(2) 2_765 .
O36 Co1 O48 91.9(2) 2_765 .
O56 Co1 O48 97.5(2) . .
O45 Co1 O48 83.5(2) . .
O57 Co1 O48 82.4(2) 2_765 .
O52 Co2 O41 96.2(2) 2_765 .
O52 Co2 O45 93.5(2) 2_765 .
O41 Co2 O45 93.9(2) . .
O52 Co2 O48 94.2(2) 2_765 2_765
O41 Co2 O48 92.9(2) . 2_765
O45 Co2 O48 169.2(2) . 2_765
O52 Co2 O57 90.0(2) 2_765 2_765
O41 Co2 O57 173.3(2) . 2_765
O45 Co2 O57 83.1(2) . 2_765
O48 Co2 O57 89.2(2) 2_765 2_765
O52 Co2 O57 172.2(2) 2_765 .
O41 Co2 O57 91.3(2) . .
O45 Co2 O57 88.3(2) . .
O48 Co2 O57 83.1(2) 2_765 .
O57 Co2 O57 82.7(2) 2_765 .
O32 As1 O25 112.0(3) . .
O32 As1 O18 111.3(3) . .
O25 As1 O18 112.2(3) . .
O32 As1 O6 106.4(3) . .
O25 As1 O6 106.7(3) . .
O18 As1 O6 107.8(3) . .
O50 As2 O43 109.3(3) . .
O50 As2 O39 109.3(3) . .
O43 As2 O39 109.2(3) . .
O50 As2 O57 109.4(3) . .
O43 As2 O57 109.6(3) . .
O39 As2 O57 109.9(3) . .
W1 O1 Na4 133.6(3) . 2_766
W1 O2 W6 151.1(3) . .
W1 O3 W5 152.2(3) . .
W1 O4 W2 122.2(3) . .
W1 O5 W3 122.4(3) . .
As1 O6 W2 122.6(3) . .
As1 O6 W3 122.4(3) . .
W2 O6 W3 94.1(2) . .
As1 O6 W1 122.8(3) . .
W2 O6 W1 93.26(19) . .
W3 O6 W1 93.7(2) . .
W2 O8 W8 150.2(3) . .
W2 O9 W7 149.3(3) . .
W2 O10 W3 121.2(3) . .
W3 O11 Na8 157.4(4) . .
W3 O12 W9 149.1(3) . .
W3 O13 W4 151.1(3) . .
W4 O14 Na9 150.3(4) . .
W4 O14 Na11 146.6(6) . 1_655
Na9 O14 Na11 63.0(6) . 1_655
W4 O15 W11 163.5(3) . .
W4 O16 W9 157.1(4) . .
W4 O17 W5 121.8(3) . .
W4 O17 Na4 121.8(3) . .
W5 O17 Na4 116.2(3) . .
As1 O18 W5 123.9(3) . .
As1 O18 W4 126.2(3) . .
W5 O18 W4 93.7(2) . .
W5 O19 Na1 137.6(3) . .
W5 O20 W12 163.7(3) . .
W5 O21 W6 154.7(3) . .
W6 O22 Na9 156.0(4) . 1_455
W6 O23 W13 161.9(3) . .
W6 O24 W7 119.4(3) . .
W6 O24 Na3 115.7(3) . .
W7 O24 Na3 122.6(3) . .
As1 O25 W7 126.5(3) . .
As1 O25 W6 126.3(3) . .
W7 O25 W6 93.5(2) . .
W7 O27 W14 161.9(3) . .
W7 O28 W8 159.3(3) . .
W8 O29 Na11 129.7(6) . 1_565
W8 O30 W15 163.7(3) . .
W8 O31 W9 121.0(3) . .
As1 O32 W9 126.3(3) . .
As1 O32 W8 126.7(3) . .
W9 O32 W8 93.57(19) . .
W9 O33 Na10 115.2(4) . 1_565
W9 O34 W10 165.3(3) . .
W10 O35 Na7 110.1(3) . .
W10 O35 Na5 128.3(3) . .
Na7 O35 Na5 121.7(4) . .
W10 O36 Co1 138.8(3) . 2_765
W10 O37 W15 119.7(3) . .
W11 O38 W10 148.5(3) . .
As2 O39 W10 123.4(3) . .
As2 O39 W15 123.0(3) . .
W10 O39 W15 93.04(19) . .
W11 O40 Na6 144.6(4) . 1_655
W11 O41 Co2 139.8(3) . .
W12 O42 W11 120.2(3) . .
As2 O43 W12 123.7(3) . .
As2 O43 W11 122.9(3) . .
W12 O43 W11 94.20(19) . .
W12 O44 Na10 159.3(4) . .
W12 O45 Co2 134.6(3) . .
W12 O45 Co1 125.6(3) . .
Co2 O45 Co1 98.1(2) . .
W13 O46 W12 148.6(3) . .
W13 O47 Na6 160.6(4) . .
W13 O48 Co2 134.8(3) . 2_765
W13 O48 Co1 125.1(3) . .
Co2 O48 Co1 97.7(2) 2_765 .
W13 O49 W14 119.9(3) . .
As2 O50 W14 122.8(3) . .
As2 O50 W13 123.9(3) . .
W14 O50 W13 94.31(19) . .
W14 O51 Na2 133.5(3) . .
W14 O52 Co2 139.9(3) . 2_765
W14 O53 W15 145.6(3) . .
W15 O54 Na5 122.3(3) . 2_775
W15 O55 Co1 140.9(3) . 2_765
As2 O57 Co1 121.0(3) . 2_765
As2 O57 Co2 120.6(3) . 2_765
Co1 O57 Co2 95.4(2) 2_765 2_765
As2 O57 Co2 120.4(3) . .
Co1 O57 Co2 96.1(2) 2_765 .
Co2 O57 Co2 97.3(2) 2_765 .
O7W Na1 O4W 175.9(4) . .
O7W Na1 O1W 96.4(3) . .
O4W Na1 O1W 87.6(3) . .
O7W Na1 O18W 85.6(3) . .
O4W Na1 O18W 95.1(3) . .
O1W Na1 O18W 86.3(3) . .
O7W Na1 O19 90.8(3) . .
O4W Na1 O19 85.2(3) . .
O1W Na1 O19 160.1(3) . .
O18W Na1 O19 112.8(3) . .
O7W Na1 O14W 102.3(3) . .
O4W Na1 O14W 77.9(3) . .
O1W Na1 O14W 82.2(3) . .
O18W Na1 O14W 166.7(4) . .
O19 Na1 O14W 78.1(3) . .
O7W Na1 Na4 139.9(3) . .
O4W Na1 Na4 38.0(2) . .
O1W Na1 Na4 102.8(2) . .
O18W Na1 Na4 130.1(3) . .
O19 Na1 Na4 61.07(19) . .
O14W Na1 Na4 47.4(2) . .
O7W Na1 Na10 40.4(3) . .
O4W Na1 Na10 142.6(3) . .
O1W Na1 Na10 64.5(2) . .
O18W Na1 Na10 106.8(3) . .
O19 Na1 Na10 112.3(2) . .
O14W Na1 Na10 74.1(3) . .
Na4 Na1 Na10 121.5(2) . .
O7W Na1 Na8 93.2(3) . 2_766
O4W Na1 Na8 85.0(2) . 2_766
O1W Na1 Na8 119.7(2) . 2_766
O18W Na1 Na8 35.4(3) . 2_766
O19 Na1 Na8 78.2(2) . 2_766
O14W Na1 Na8 151.8(3) . 2_766
Na4 Na1 Na8 106.76(17) . 2_766
Na10 Na1 Na8 129.7(2) . 2_766
O7W Na1 Na3 118.5(3) . 1_645
O4W Na1 Na3 65.4(2) . 1_645
O1W Na1 Na3 28.94(19) . 1_645
O18W Na1 Na3 71.4(3) . 1_645
O19 Na1 Na3 150.6(2) . 1_645
O14W Na1 Na3 95.4(2) . 1_645
Na4 Na1 Na3 93.32(12) . 1_645
Na10 Na1 Na3 92.87(17) . 1_645
Na8 Na1 Na3 97.76(16) 2_766 1_645
O10W Na2 O10W 180.0(3) 2_775 1_455
O10W Na2 O51 89.8(2) 2_775 .
O10W Na2 O51 90.2(2) 1_455 .
O10W Na2 O51 90.2(2) 2_775 2_675
O10W Na2 O51 89.8(2) 1_455 2_675
O51 Na2 O51 180.0(3) . 2_675
O10W Na2 O15W 80.3(3) 2_775 2_775
O10W Na2 O15W 99.7(3) 1_455 2_775
O51 Na2 O15W 94.2(3) . 2_775
O51 Na2 O15W 85.8(3) 2_675 2_775
O10W Na2 O15W 99.7(3) 2_775 1_455
O10W Na2 O15W 80.3(3) 1_455 1_455
O51 Na2 O15W 85.8(3) . 1_455
O51 Na2 O15W 94.2(3) 2_675 1_455
O15W Na2 O15W 180.0(4) 2_775 1_455
O10W Na2 Na5 41.5(2) 2_775 2_775
O10W Na2 Na5 138.5(2) 1_455 2_775
O51 Na2 Na5 103.03(18) . 2_775
O51 Na2 Na5 76.97(18) 2_675 2_775
O15W Na2 Na5 41.0(2) 2_775 2_775
O15W Na2 Na5 139.0(2) 1_455 2_775
O10W Na2 Na5 138.5(2) 2_775 1_455
O10W Na2 Na5 41.5(2) 1_455 1_455
O51 Na2 Na5 76.97(18) . 1_455
O51 Na2 Na5 103.03(18) 2_675 1_455
O15W Na2 Na5 139.0(2) 2_775 1_455
O15W Na2 Na5 41.0(2) 1_455 1_455
Na5 Na2 Na5 180.0 2_775 1_455
O5W Na3 O1W 96.6(3) . 1_465
O5W Na3 O6W 91.2(3) . .
O1W Na3 O6W 91.1(3) 1_465 .
O5W Na3 O2W 88.6(3) . .
O1W Na3 O2W 172.5(3) 1_465 .
O6W Na3 O2W 83.5(3) . .
O5W Na3 O13W 94.5(3) . .
O1W Na3 O13W 82.0(3) 1_465 .
O6W Na3 O13W 171.5(3) . .
O2W Na3 O13W 102.9(3) . .
O5W Na3 O24 176.3(3) . .
O1W Na3 O24 85.6(2) 1_465 .
O6W Na3 O24 85.8(2) . .
O2W Na3 O24 88.9(2) . .
O13W Na3 O24 88.7(3) . .
O5W Na3 Na8 34.2(2) . 1_455
O1W Na3 Na8 120.0(2) 1_465 1_455
O6W Na3 Na8 113.3(2) . 1_455
O2W Na3 Na8 67.1(2) . 1_455
O13W Na3 Na8 74.6(3) . 1_455
O24 Na3 Na8 146.0(2) . 1_455
O5W Na3 Na9 97.8(2) . 1_455
O1W Na3 Na9 113.1(2) 1_465 1_455
O6W Na3 Na9 152.8(3) . 1_455
O2W Na3 Na9 71.2(2) . 1_455
O13W Na3 Na9 31.9(2) . 1_455
O24 Na3 Na9 83.99(19) . 1_455
Na8 Na3 Na9 66.15(17) 1_455 1_455
O5W Na3 Na1 72.3(2) . 1_465
O1W Na3 Na1 28.82(18) 1_465 1_465
O6W Na3 Na1 76.7(2) . 1_465
O2W Na3 Na1 151.9(2) . 1_465
O13W Na3 Na1 99.1(2) . 1_465
O24 Na3 Na1 109.01(18) . 1_465
Na8 Na3 Na1 102.81(16) 1_455 1_465
Na9 Na3 Na1 130.48(16) 1_455 1_465
O4W Na4 O22W 99.8(4) . .
O4W Na4 O11W 110.7(3) . .
O22W Na4 O11W 135.6(5) . .
O4W Na4 O17 121.4(3) . .
O22W Na4 O17 115.3(4) . .
O11W Na4 O17 75.3(3) . .
O4W Na4 O1 80.4(3) . 2_766
O22W Na4 O1 81.5(3) . 2_766
O11W Na4 O1 73.1(3) . 2_766
O17 Na4 O1 146.6(3) . 2_766
O4W Na4 O14W 73.0(3) . .
O22W Na4 O14W 78.7(4) . .
O11W Na4 O14W 140.1(3) . .
O17 Na4 O14W 70.1(3) . .
O1 Na4 O14W 143.3(3) 2_766 .
O4W Na4 Na1 37.58(19) . .
O22W Na4 Na1 106.6(4) . .
O11W Na4 Na1 117.4(3) . .
O17 Na4 Na1 86.2(2) . .
O1 Na4 Na1 117.8(2) 2_766 .
O14W Na4 Na1 42.3(2) . .
O4W Na4 W5 94.7(2) . .
O22W Na4 W5 134.4(3) . .
O11W Na4 W5 75.4(2) . .
O17 Na4 W5 27.89(15) . .
O1 Na4 W5 143.8(2) 2_766 .
O14W Na4 W5 64.7(2) . .
Na1 Na4 W5 63.31(10) . .
O4W Na4 Na11 129.9(5) . 1_655
O22W Na4 Na11 30.2(5) . 1_655
O11W Na4 Na11 113.1(5) . 1_655
O17 Na4 Na11 92.6(4) . 1_655
O1 Na4 Na11 90.2(4) 2_766 1_655
O14W Na4 Na11 88.1(4) . 1_655
Na1 Na4 Na11 127.3(4) . 1_655
W5 Na4 Na11 118.6(4) . 1_655
O15W Na5 O10W 82.9(3) . .
O15W Na5 O16W 169.3(4) . .
O10W Na5 O16W 90.7(4) . .
O15W Na5 O25W 105.3(4) . .
O10W Na5 O25W 84.4(4) . .
O16W Na5 O25W 82.5(4) . .
O15W Na5 O54 83.3(3) . 2_775
O10W Na5 O54 101.2(3) . 2_775
O16W Na5 O54 89.6(4) . 2_775
O25W Na5 O54 170.4(4) . 2_775
O15W Na5 O35 97.4(3) . .
O10W Na5 O35 165.4(4) . .
O16W Na5 O35 90.9(3) . .
O25W Na5 O35 81.4(4) . .
O54 Na5 O35 93.3(3) 2_775 .
O15W Na5 Na10 137.8(4) . 1_565
O10W Na5 Na10 72.1(3) . 1_565
O16W Na5 Na10 46.3(3) . 1_565
O25W Na5 Na10 40.2(4) . 1_565
O54 Na5 Na10 134.0(4) 2_775 1_565
O35 Na5 Na10 98.8(3) . 1_565
O15W Na5 Na2 43.0(2) . 1_655
O10W Na5 Na2 42.2(2) . 1_655
O16W Na5 Na2 132.5(3) . 1_655
O25W Na5 Na2 85.8(3) . 1_655
O54 Na5 Na2 103.7(2) 2_775 1_655
O35 Na5 Na2 132.5(3) . 1_655
Na10 Na5 Na2 100.1(3) 1_565 1_655
O15W Na5 W15 89.0(3) . 2_775
O10W Na5 W15 79.7(3) . 2_775
O16W Na5 W15 81.4(3) . 2_775
O25W Na5 W15 157.1(5) . 2_775
O54 Na5 W15 23.22(15) 2_775 2_775
O35 Na5 W15 114.9(3) . 2_775
Na10 Na5 W15 118.1(3) 1_565 2_775
Na2 Na5 W15 93.24(14) 1_655 2_775
O17W Na6 O3W 169.7(4) . .
O17W Na6 O24W 92.5(5) . .
O3W Na6 O24W 88.2(4) . .
O17W Na6 O40 80.3(3) . 1_455
O3W Na6 O40 110.0(3) . 1_455
O24W Na6 O40 89.1(4) . 1_455
O17W Na6 O47 84.1(3) . .
O3W Na6 O47 85.8(3) . .
O24W Na6 O47 83.3(4) . .
O40 Na6 O47 162.3(4) 1_455 .
O17W Na6 O20W 100.8(4) . .
O3W Na6 O20W 82.9(3) . .
O24W Na6 O20W 152.4(5) . .
O40 Na6 O20W 69.8(3) 1_455 .
O47 Na6 O20W 121.8(5) . .
O17W Na6 Na7 50.4(4) . 1_455
O3W Na6 Na7 131.8(4) . 1_455
O24W Na6 Na7 43.7(3) . 1_455
O40 Na6 Na7 72.9(3) 1_455 1_455
O47 Na6 Na7 90.7(3) . 1_455
O20W Na6 Na7 136.3(3) . 1_455
O17W Na6 Na11 93.7(6) . .
O3W Na6 Na11 84.9(5) . .
O24W Na6 Na11 172.4(5) . .
O40 Na6 Na11 96.3(5) 1_455 .
O47 Na6 Na11 93.0(5) . .
O20W Na6 Na11 29.3(4) . .
Na7 Na6 Na11 143.3(5) 1_455 .
O24W Na7 O12W 86.5(5) 1_655 1_655
O24W Na7 O24W 93.2(4) 1_655 2_765
O12W Na7 O24W 101.1(6) 1_655 2_765
O24W Na7 O35 174.4(6) 1_655 .
O12W Na7 O35 91.9(4) 1_655 .
O24W Na7 O35 81.8(4) 2_765 .
O24W Na7 O17W 92.9(5) 1_655 1_655
O12W Na7 O17W 108.2(5) 1_655 1_655
O24W Na7 O17W 150.4(6) 2_765 1_655
O35 Na7 O17W 92.6(4) . 1_655
O24W Na7 Na7 48.3(3) 1_655 2_865
O12W Na7 Na7 95.7(5) 1_655 2_865
O24W Na7 Na7 44.9(3) 2_765 2_865
O35 Na7 Na7 126.7(5) . 2_865
O17W Na7 Na7 133.4(5) 1_655 2_865
O24W Na7 Na6 48.7(4) 1_655 1_655
O12W Na7 Na6 110.5(4) 1_655 1_655
O24W Na7 Na6 126.4(5) 2_765 1_655
O35 Na7 Na6 136.7(4) . 1_655
O17W Na7 Na6 45.8(3) 1_655 1_655
Na7 Na7 Na6 88.7(4) 2_865 1_655
O24W Na7 W10 152.4(5) 1_655 .
O12W Na7 W10 120.4(4) 1_655 .
O24W Na7 W10 76.6(3) 2_765 .
O35 Na7 W10 28.55(17) . .
O17W Na7 W10 84.8(3) 1_655 .
Na7 Na7 W10 116.9(4) 2_865 .
Na6 Na7 W10 118.1(3) 1_655 .
O11 Na8 O28W 102.2(6) . .
O11 Na8 O5W 74.5(4) . 1_655
O28W Na8 O5W 92.6(6) . 1_655
O11 Na8 O27W 168.4(5) . .
O28W Na8 O27W 89.4(7) . .
O5W Na8 O27W 104.7(5) 1_655 .
O11 Na8 O18W 85.8(4) . 2_766
O28W Na8 O18W 171.8(7) . 2_766
O5W Na8 O18W 91.2(4) 1_655 2_766
O27W Na8 O18W 82.6(5) . 2_766
O11 Na8 O19W 90.7(4) . 2_766
O28W Na8 O19W 76.5(6) . 2_766
O5W Na8 O19W 159.5(5) 1_655 2_766
O27W Na8 O19W 92.6(5) . 2_766
O18W Na8 O19W 102.0(4) 2_766 2_766
O11 Na8 Na12 139.5(4) . 1_655
O28W Na8 Na12 37.7(6) . 1_655
O5W Na8 Na12 97.3(4) 1_655 1_655
O27W Na8 Na12 52.0(5) . 1_655
O18W Na8 Na12 134.5(5) 2_766 1_655
O19W Na8 Na12 84.7(4) 2_766 1_655
O11 Na8 Na3 84.0(3) . 1_655
O28W Na8 Na3 60.2(5) . 1_655
O5W Na8 Na3 32.4(2) 1_655 1_655
O27W Na8 Na3 101.6(4) . 1_655
O18W Na8 Na3 123.1(3) 2_766 1_655
O19W Na8 Na3 133.9(4) 2_766 1_655
Na12 Na8 Na3 71.2(3) 1_655 1_655
O11 Na8 Na1 88.7(3) . 2_766
O28W Na8 Na1 143.2(6) . 2_766
O5W Na8 Na1 124.2(3) 1_655 2_766
O27W Na8 Na1 82.2(4) . 2_766
O18W Na8 Na1 33.8(2) 2_766 2_766
O19W Na8 Na1 68.3(3) 2_766 2_766
Na12 Na8 Na1 125.7(4) 1_655 2_766
Na3 Na8 Na1 156.6(2) 1_655 2_766
O28W Na9 O23W 161.6(7) . 1_655
O28W Na9 O13W 78.4(6) . 1_655
O23W Na9 O13W 110.8(4) 1_655 1_655
O28W Na9 O14 113.8(6) . .
O23W Na9 O14 83.3(4) 1_655 .
O13W Na9 O14 86.4(3) 1_655 .
O28W Na9 O29W 81.7(7) . .
O23W Na9 O29W 91.7(5) 1_655 .
O13W Na9 O29W 156.8(6) 1_655 .
O14 Na9 O29W 90.8(6) . .
O28W Na9 O22 88.5(6) . 1_655
O23W Na9 O22 78.4(4) 1_655 1_655
O13W Na9 O22 77.6(3) 1_655 1_655
O14 Na9 O22 149.5(4) . 1_655
O29W Na9 O22 113.8(6) . 1_655
O28W Na9 Na11 130.1(8) . 1_655
O23W Na9 Na11 49.4(6) 1_655 1_655
O13W Na9 Na11 145.1(7) 1_655 1_655
O14 Na9 Na11 64.9(6) . 1_655
O29W Na9 Na11 49.4(7) . 1_655
O22 Na9 Na11 117.2(6) 1_655 1_655
O28W Na9 Na12 22.7(5) . 1_655
O23W Na9 Na12 138.9(4) 1_655 1_655
O13W Na9 Na12 91.7(3) 1_655 1_655
O14 Na9 Na12 133.7(3) . 1_655
O29W Na9 Na12 73.7(5) . 1_655
O22 Na9 Na12 73.3(3) 1_655 1_655
Na11 Na9 Na12 122.2(6) 1_655 1_655
O28W Na9 Na12 66.7(5) . 2_766
O23W Na9 Na12 99.5(4) 1_655 2_766
O13W Na9 Na12 142.5(4) 1_655 2_766
O14 Na9 Na12 119.4(3) . 2_766
O29W Na9 Na12 29.1(5) . 2_766
O22 Na9 Na12 87.9(3) 1_655 2_766
Na11 Na9 Na12 72.1(6) 1_655 2_766
Na12 Na9 Na12 50.8(3) 1_655 2_766
O28W Na9 Na3 58.3(5) . 1_655
O23W Na9 Na3 121.4(3) 1_655 1_655
O13W Na9 Na3 32.0(2) 1_655 1_655
O14 Na9 Na3 116.8(3) . 1_655
O29W Na9 Na3 137.5(5) . 1_655
O22 Na9 Na3 56.3(2) 1_655 1_655
Na11 Na9 Na3 170.9(6) 1_655 1_655
Na12 Na9 Na3 63.9(2) 1_655 1_655
Na12 Na9 Na3 112.4(2) 2_766 1_655
O25W Na10 O44 138.3(6) 1_545 .
O25W Na10 O16W 90.7(6) 1_545 1_545
O44 Na10 O16W 81.2(4) . 1_545
O25W Na10 O7W 150.5(6) 1_545 .
O44 Na10 O7W 70.1(4) . .
O16W Na10 O7W 104.1(5) 1_545 .
O25W Na10 O21W 75.2(5) 1_545 1_645
O44 Na10 O21W 75.3(4) . 1_645
O16W Na10 O21W 122.6(5) 1_545 1_645
O7W Na10 O21W 115.2(5) . 1_645
O25W Na10 O33 76.1(4) 1_545 1_545
O44 Na10 O33 145.5(5) . 1_545
O16W Na10 O33 103.8(5) 1_545 1_545
O7W Na10 O33 75.7(4) . 1_545
O21W Na10 O33 124.8(5) 1_645 1_545
O25W Na10 Na5 48.4(4) 1_545 1_545
O44 Na10 Na5 102.1(4) . 1_545
O16W Na10 Na5 47.0(3) 1_545 1_545
O7W Na10 Na5 151.1(5) . 1_545
O21W Na10 Na5 88.1(4) 1_645 1_545
O33 Na10 Na5 106.0(4) 1_545 1_545
O25W Na10 Na1 124.1(5) 1_545 .
O44 Na10 Na1 82.5(4) . .
O16W Na10 Na1 141.0(4) 1_545 .
O7W Na10 Na1 36.8(3) . .
O21W Na10 Na1 86.6(4) 1_645 .
O33 Na10 Na1 72.3(3) 1_545 .
Na5 Na10 Na1 171.9(4) 1_545 .
O22W Na11 O23W 169.0(15) 1_455 .
O22W Na11 O20W 89.3(10) 1_455 .
O23W Na11 O20W 81.5(9) . .
O22W Na11 O29W 81.3(12) 1_455 1_455
O23W Na11 O29W 105.4(13) . 1_455
O20W Na11 O29W 159.7(15) . 1_455
O22W Na11 Na9 124.3(12) 1_455 1_455
O23W Na11 Na9 55.5(7) . 1_455
O20W Na11 Na9 113.9(11) . 1_455
O29W Na11 Na9 59.3(9) 1_455 1_455
O22W Na11 O14 93.0(10) 1_455 1_455
O23W Na11 O14 78.6(9) . 1_455
O20W Na11 O14 74.0(8) . 1_455
O29W Na11 O14 88.5(10) 1_455 1_455
Na9 Na11 O14 52.2(6) 1_455 1_455
O22W Na11 O29 105.4(11) 1_455 1_545
O23W Na11 O29 77.7(8) . 1_545
O20W Na11 O29 72.4(7) . 1_545
O29W Na11 O29 127.5(12) 1_455 1_545
Na9 Na11 O29 129.3(9) 1_455 1_545
O14 Na11 O29 141.2(9) 1_455 1_545
O22W Na11 Na4 33.4(6) 1_455 1_455
O23W Na11 Na4 139.1(12) . 1_455
O20W Na11 Na4 87.7(8) . 1_455
O29W Na11 Na4 74.5(10) 1_455 1_455
Na9 Na11 Na4 94.8(8) 1_455 1_455
O14 Na11 Na4 60.5(5) 1_455 1_455
O29 Na11 Na4 135.7(8) 1_545 1_455
O22W Na11 Na12 88.8(8) 1_455 2_666
O23W Na11 Na12 100.6(9) . 2_666
O20W Na11 Na12 177.4(11) . 2_666
O29W Na11 Na12 21.2(6) 1_455 2_666
Na9 Na11 Na12 68.7(5) 1_455 2_666
O14 Na11 Na12 108.0(7) 1_455 2_666
O29 Na11 Na12 106.4(8) 1_545 2_666
Na4 Na11 Na12 91.7(5) 1_455 2_666
O22W Na11 Na6 127.2(10) 1_455 .
O23W Na11 Na6 43.9(5) . .
O20W Na11 Na6 37.8(5) . .
O29W Na11 Na6 147.1(12) 1_455 .
Na9 Na11 Na6 88.5(6) 1_455 .
O14 Na11 Na6 75.2(6) 1_455 .
O29 Na11 Na6 66.4(5) 1_545 .
Na4 Na11 Na6 118.6(7) 1_455 .
Na12 Na11 Na6 144.0(7) 2_666 .
O28W Na12 O29W 173.7(10) 1_455 2_766
O28W Na12 O2W 82.3(9) 1_455 .
O29W Na12 O2W 101.5(9) 2_766 .
O28W Na12 O26W 97.0(10) 1_455 .
O29W Na12 O26W 78.7(8) 2_766 .
O2W Na12 O26W 82.6(6) . .
O28W Na12 O27W 104.1(8) 1_455 1_455
O29W Na12 O27W 80.1(7) 2_766 1_455
O2W Na12 O27W 102.4(5) . 1_455
O26W Na12 O27W 158.8(9) . 1_455
O28W Na12 O26W 81.0(9) 1_455 2_666
O29W Na12 O26W 94.5(10) 2_766 2_666
O2W Na12 O26W 161.8(8) . 2_666
O26W Na12 O26W 92.3(7) . 2_666
O27W Na12 O26W 88.7(7) 1_455 2_666
O28W Na12 Na8 52.0(6) 1_455 1_455
O29W Na12 Na8 132.5(7) 2_766 1_455
O2W Na12 Na8 88.9(4) . 1_455
O26W Na12 Na8 148.8(8) . 1_455
O27W Na12 Na8 52.4(4) 1_455 1_455
O26W Na12 Na8 86.6(6) 2_666 1_455
O28W Na12 Na12 88.3(8) 1_455 2_666
O29W Na12 Na12 85.4(7) 2_766 2_666
O2W Na12 Na12 127.8(7) . 2_666
O26W Na12 Na12 47.7(5) . 2_666
O27W Na12 Na12 129.6(7) 1_455 2_666
O26W Na12 Na12 44.6(5) 2_666 2_666
Na8 Na12 Na12 123.8(4) 1_455 2_666
O28W Na12 Na9 28.9(6) 1_455 1_455
O29W Na12 Na9 146.4(6) 2_766 1_455
O2W Na12 Na9 79.3(4) . 1_455
O26W Na12 Na9 68.0(6) . 1_455
O27W Na12 Na9 133.0(5) 1_455 1_455
O26W Na12 Na9 82.7(6) 2_666 1_455
Na8 Na12 Na9 80.9(3) 1_455 1_455
Na12 Na12 Na9 69.1(5) 2_666 1_455
O28W Na12 Na9 141.9(8) 1_455 2_766
O29W Na12 Na9 32.9(8) 2_766 2_766
O2W Na12 Na9 133.0(4) . 2_766
O26W Na12 Na9 77.8(6) . 2_766
O27W Na12 Na9 84.0(5) 1_455 2_766
O26W Na12 Na9 61.8(6) 2_666 2_766
Na8 Na12 Na9 127.5(4) 1_455 2_766
Na12 Na12 Na9 60.1(4) 2_666 2_766
Na9 Na12 Na9 129.2(3) 1_455 2_766
O28W Na12 Na11 162.5(8) 1_455 2_666
O29W Na12 Na11 21.0(7) 2_766 2_666
O2W Na12 Na11 105.2(5) . 2_666
O26W Na12 Na11 99.6(7) . 2_666
O27W Na12 Na11 59.1(6) 1_455 2_666
O26W Na12 Na11 92.8(7) 2_666 2_666
Na8 Na12 Na11 111.5(5) 1_455 2_666
Na12 Na12 Na11 98.9(6) 2_666 2_666
Na9 Na12 Na11 166.5(5) 1_455 2_666
Na9 Na12 Na11 39.2(4) 2_766 2_666
Na1 O1W Na3 122.2(3) . 1_645
Na12 O2W Na3 124.7(4) . .
Na1 O4W Na4 104.4(3) . .
Na3 O5W Na8 113.5(4) . 1_455
Na1 O7W Na10 102.7(4) . .
Na5 O10W Na2 96.3(3) . 1_655
Na9 O13W Na3 116.0(4) 1_455 .
Na1 O14W Na4 90.3(3) . .
Na5 O15W Na2 96.0(3) . 1_655
Na10 O16W Na5 86.6(4) 1_565 .
Na6 O17W Na7 83.7(4) . 1_455
Na1 O18W Na8 110.7(5) . 2_766
Na11 O20W Na6 112.8(8) . .
Na11 O22W Na4 116.3(10) 1_655 .
Na11 O23W Na9 75.1(8) . 1_455
Na7 O24W Na7 86.8(4) 1_455 2_765
Na7 O24W Na6 87.6(4) 1_455 .
Na7 O24W Na6 137.4(7) 2_765 .
Na10 O25W Na5 91.4(5) 1_565 .
Na12 O26W Na12 87.7(7) . 2_666
Na12 O27W Na8 75.5(5) 1_655 .
Na12 O28W Na9 128.3(10) 1_655 .
Na12 O28W Na8 90.3(8) 1_655 .
Na9 O28W Na8 141.2(10) . .
Na11 O29W Na12 137.8(12) 1_655 2_766
Na11 O29W Na9 71.3(10) 1_655 .
Na12 O29W Na9 118.0(12) 2_766 .

loop_
_geom_bond_atom_site_label_1
_geom_bond_atom_site_label_2
_geom_bond_distance
_geom_bond_site_symmetry_2
W1 O1 1.729(6) .
W1 O2 1.890(6) .
W1 O3 1.908(5) .
W1 O4 1.915(6) .
W1 O5 1.936(6) .
W1 O6 2.354(6) .
W2 O7 1.726(6) .
W2 O8 1.853(6) .
W2 O9 1.870(6) .
W2 O10 1.942(6) .
W2 O4 1.961(6) .
W2 O6 2.315(5) .
W3 O11 1.716(6) .
W3 O12 1.864(6) .
W3 O13 1.865(6) .
W3 O10 1.961(6) .
W3 O5 1.964(6) .
W3 O6 2.330(6) .
W4 O14 1.718(6) .
W4 O15 1.815(6) .
W4 O16 1.897(6) .
W4 O17 1.929(6) .
W4 O13 1.995(5) .
W4 O18 2.324(5) .
W5 O19 1.731(6) .
W5 O20 1.827(5) .
W5 O21 1.905(5) .
W5 O17 1.937(6) .
W5 O3 1.945(5) .
W5 O18 2.308(6) .
W5 Na4 3.715(5) .
W6 O22 1.724(6) .
W6 O23 1.829(6) .
W6 O21 1.910(5) .
W6 O24 1.932(6) .
W6 O2 1.994(6) .
W6 O25 2.317(6) .
W7 O26 1.724(6) .
W7 O27 1.811(6) .
W7 O28 1.894(6) .
W7 O24 1.947(6) .
W7 O9 2.025(6) .
W7 O25 2.280(6) .
W8 O29 1.725(6) .
W8 O30 1.807(6) .
W8 O28 1.911(6) .
W8 O31 1.924(5) .
W8 O8 2.025(6) .
W8 O32 2.311(5) .
W9 O33 1.727(6) .
W9 O34 1.799(6) .
W9 O16 1.913(6) .
W9 O31 1.940(5) .
W9 O12 2.028(6) .
W9 O32 2.303(5) .
W10 O35 1.728(6) .
W10 O36 1.767(6) .
W10 O37 1.922(6) .
W10 O38 1.928(6) .
W10 O34 2.078(6) .
W10 O39 2.282(5) .
W10 Na7 3.395(8) .
W11 O40 1.717(6) .
W11 O41 1.766(6) .
W11 O38 1.913(6) .
W11 O42 1.957(6) .
W11 O15 2.075(6) .
W11 O43 2.307(5) .
W12 O44 1.719(6) .
W12 O45 1.826(5) .
W12 O42 1.916(5) .
W12 O46 1.921(5) .
W12 O20 2.028(6) .
W12 O43 2.277(5) .
W13 O47 1.728(6) .
W13 O48 1.805(5) .
W13 O46 1.903(5) .
W13 O49 1.935(6) .
W13 O23 2.038(6) .
W13 O50 2.312(5) .
W14 O51 1.729(6) .
W14 O52 1.771(6) .
W14 O53 1.901(6) .
W14 O49 1.967(6) .
W14 O27 2.063(6) .
W14 O50 2.297(5) .
W15 O54 1.724(6) .
W15 O55 1.750(6) .
W15 O53 1.928(6) .
W15 O37 1.937(5) .
W15 O30 2.086(6) .
W15 O39 2.318(5) .
W15 Na5 3.696(7) 2_775
Co1 O55 2.062(6) 2_765
Co1 O36 2.063(6) 2_765
Co1 O56 2.064(7) .
Co1 O45 2.113(6) .
Co1 O57 2.140(6) 2_765
Co1 O48 2.142(6) .
Co2 O52 2.022(6) 2_765
Co2 O41 2.029(6) .
Co2 O45 2.078(6) .
Co2 O48 2.099(6) 2_765
Co2 O57 2.143(5) 2_765
Co2 O57 2.153(5) .
As1 O32 1.659(5) .
As1 O25 1.668(6) .
As1 O18 1.671(5) .
As1 O6 1.712(6) .
As2 O50 1.682(5) .
As2 O43 1.690(5) .
As2 O39 1.695(5) .
As2 O57 1.704(5) .
O1 Na4 2.659(8) 2_766
O11 Na8 2.356(11) .
O14 Na9 2.478(10) .
O14 Na11 2.84(3) 1_655
O17 Na4 2.428(7) .
O19 Na1 2.438(7) .
O22 Na9 2.556(10) 1_455
O24 Na3 2.621(7) .
O29 Na11 3.01(3) 1_565
O33 Na10 2.750(13) 1_565
O35 Na7 2.390(10) .
O35 Na5 2.502(9) .
O36 Co1 2.063(6) 2_765
O40 Na6 2.431(8) 1_655
O44 Na10 2.320(12) .
O47 Na6 2.443(8) .
O48 Co2 2.099(6) 2_765
O51 Na2 2.418(6) .
O52 Co2 2.022(6) 2_765
O54 Na5 2.474(9) 2_775
O55 Co1 2.062(6) 2_765
O57 Co1 2.140(6) 2_765
O57 Co2 2.143(5) 2_765
Na1 O7W 2.330(9) .
Na1 O4W 2.336(8) .
Na1 O1W 2.403(8) .
Na1 O18W 2.438(10) .
Na1 O14W 2.497(9) .
Na1 Na4 3.709(7) .
Na1 Na10 3.791(12) .
Na1 Na8 4.095(9) 2_766
Na1 Na3 4.217(6) 1_645
Na2 O10W 2.402(9) 2_775
Na2 O10W 2.402(9) 1_455
Na2 O51 2.418(6) 2_675
Na2 O15W 2.439(9) 2_775
Na2 O15W 2.439(9) 1_455
Na2 Na5 3.556(6) 2_775
Na2 Na5 3.556(6) 1_455
Na3 O5W 2.384(8) .
Na3 O1W 2.412(9) 1_465
Na3 O6W 2.418(9) .
Na3 O2W 2.421(9) .
Na3 O13W 2.473(9) .
Na3 Na8 4.086(9) 1_455
Na3 Na9 4.190(9) 1_455
Na3 Na1 4.217(6) 1_465
Na4 O4W 2.357(9) .
Na4 O22W 2.372(12) .
Na4 O11W 2.404(10) .
Na4 O1 2.659(8) 2_766
Na4 O14W 2.730(11) .
Na4 Na11 3.86(3) 1_655
Na5 O15W 2.346(11) .
Na5 O10W 2.372(11) .
Na5 O16W 2.389(11) .
Na5 O25W 2.436(13) .
Na5 O54 2.474(9) 2_775
Na5 Na10 3.259(13) 1_565
Na5 Na2 3.556(6) 1_655
Na5 W15 3.696(7) 2_775
Na6 O17W 2.309(11) .
Na6 O3W 2.355(9) .
Na6 O24W 2.407(16) .
Na6 O40 2.431(8) 1_455
Na6 O20W 2.803(15) .
Na6 Na7 3.199(12) 1_455
Na6 Na11 4.21(3) .
Na7 O24W 2.213(12) 1_655
Na7 O12W 2.228(12) 1_655
Na7 O24W 2.342(13) 2_765
Na7 O17W 2.481(15) 1_655
Na7 Na7 3.130(17) 2_865
Na7 Na6 3.199(12) 1_655
Na8 O28W 2.43(2) .
Na8 O5W 2.501(11) 1_655
Na8 O27W 2.522(18) .
Na8 O18W 2.539(13) 2_766
Na8 O19W 2.546(14) 2_766
Na8 Na12 3.081(12) 1_655
Na8 Na3 4.086(9) 1_655
Na8 Na1 4.095(9) 2_766
Na9 O28W 2.36(2) .
Na9 O23W 2.383(13) 1_655
Na9 O13W 2.467(12) 1_655
Na9 O29W 2.54(3) .
Na9 O22 2.556(10) 1_655
Na9 Na11 2.79(3) 1_655
Na9 Na12 3.824(17) 1_655
Na9 Na12 4.119(16) 2_766
Na9 Na3 4.190(9) 1_655
Na10 O25W 2.106(18) 1_545
Na10 O16W 2.361(15) 1_545
Na10 O7W 2.521(14) .
Na10 O21W 2.727(16) 1_645
Na10 O33 2.750(13) 1_545
Na10 Na5 3.259(13) 1_545
Na11 O22W 2.17(3) 1_455
Na11 O23W 2.20(3) .
Na11 O20W 2.24(3) .
Na11 O29W 2.24(3) 1_455
Na11 Na9 2.79(3) 1_455
Na11 O14 2.84(3) 1_455
Na11 O29 3.01(3) 1_545
Na11 Na4 3.86(3) 1_455
Na11 Na12 4.21(3) 2_666
Na12 O28W 1.88(2) 1_455
Na12 O29W 2.27(2) 2_766
Na12 O2W 2.378(14) .
Na12 O26W 2.40(2) .
Na12 O27W 2.508(19) 1_455
Na12 O26W 2.53(2) 2_666
Na12 Na8 3.081(12) 1_455
Na12 Na12 3.420(18) 2_666
Na12 Na9 3.824(17) 1_455
Na12 Na9 4.119(16) 2_766
Na12 Na11 4.21(3) 2_666
O1W Na3 2.412(9) 1_645
O5W Na8 2.501(11) 1_455
O10W Na2 2.402(9) 1_655
O12W Na7 2.228(12) 1_455
O13W Na9 2.467(12) 1_455
O15W Na2 2.439(9) 1_655
O16W Na10 2.361(15) 1_565
O17W Na7 2.481(15) 1_455
O18W Na8 2.539(13) 2_766
O19W Na8 2.546(14) 2_766
O21W Na10 2.727(16) 1_465
O22W Na11 2.17(3) 1_655
O23W Na9 2.383(13) 1_455
O24W Na7 2.213(12) 1_455
O24W Na7 2.342(13) 2_765
O25W Na10 2.106(18) 1_565
O26W Na12 2.53(2) 2_666
O27W Na12 2.507(19) 1_655
O28W Na12 1.88(2) 1_655
O29W Na11 2.24(3) 1_655
O29W Na12 2.27(2) 2_766
